data_7708860
loop_
_publ_author_name
'King, Rhys'
'Levason, William'
'Reid, Gillian'

_publ_section_title
;
 Neutral and cationic germanium(IV) fluoride complexes with phosphine
 coordination -- synthesis, spectroscopy and structures
;
_journal_name_full 'Dalton Transactions'
_journal_paper_doi 10.1039/D1DT03339E
_journal_year 2021
_chemical_formula_moiety 'C14 H30 As2 Cl2 F6 Ge O6 S2'
_chemical_formula_sum 'C14 H30 As2 Cl2 F6 Ge O6 S2'
_chemical_formula_weight 765.83
_space_group_crystal_system triclinic
_space_group_IT_number 2
_space_group_name_Hall '-P 1'
_space_group_name_H-M_alt 'P -1'
_atom_sites_solution_hydrogens geom
_audit_creation_date 2021-09-14
_audit_creation_method
;
Olex2 1.5
(compiled 2021.08.20 svn.r13c46975 for OlexSys, GUI svn.r6396)
;
_audit_update_record
;
2021-09-30 deposited with the CCDC.	2021-11-15 downloaded from the CCDC.
;
_cell_angle_alpha 104.887(3)
_cell_angle_beta 101.440(3)
_cell_angle_gamma 97.269(3)
_cell_formula_units_Z 2
_cell_length_a 9.6136(3)
_cell_length_b 9.7490(4)
_cell_length_c 15.2210(5)
_cell_measurement_reflns_used 10889
_cell_measurement_temperature 100.01(10)
_cell_measurement_theta_max 32.6400
_cell_measurement_theta_min 3.5760
_cell_volume 1327.35(9)
_computing_cell_refinement 'CrysAlisPro 1.171.40.61a (Rigaku OD, 2019)'
_computing_data_collection 'CrysAlisPro 1.171.40.61a (Rigaku OD, 2019)'
_computing_data_reduction 'CrysAlisPro 1.171.40.61a (Rigaku OD, 2019)'
_computing_molecular_graphics 'Olex2 1.5 (Dolomanov et al., 2009)'
_computing_publication_material 'Olex2 1.5 (Dolomanov et al., 2009)'
_computing_structure_refinement 'SHELXL 2017/1 (Sheldrick, 2015)'
_computing_structure_solution 'SHELXT 2014/5 (Sheldrick, 2014)'
_diffrn_ambient_environment N~2~
_diffrn_ambient_temperature 100.01(10)
_diffrn_detector 'CCD plate'
_diffrn_measured_fraction_theta_full 0.999
_diffrn_measured_fraction_theta_max 0.898
_diffrn_measurement_details
;
List of Runs (angles in degrees, time in seconds):

  # Type    Start    End  Width  t~exp~   \w     \q     \k     \f   Frames
#--------------------------------------------------------------------------
  1  \w   -100.00 -63.00   1.00    1.42    --  -13.90 -38.00  90.00   37
  2  \w    -38.00 -12.00   1.00    1.42    --  -13.90 -38.00  90.00   26
  3  \w    -71.00  12.00   1.00    1.42    --  -13.90 -60.00  30.00   83
  4  \w   -103.00  -4.00   1.00    1.42    --  -13.90 -60.00-150.00   99
  5  \w    -82.00  11.00   1.00    1.42    --  -13.90 -60.00 -60.00   93
  6  \w    -26.00  48.00   1.00    1.42    --  -13.90  38.00-180.00   74
  7  \w     12.00  39.00   1.00    1.42    --  -13.90  19.00  60.00   27
;
_diffrn_measurement_device 'four-circle diffractometer'
_diffrn_measurement_device_type 'XtaLAB AFC12 (RCD3): Kappa single'
_diffrn_measurement_method '\w scans'
_diffrn_orient_matrix_type 'CrysAlisPro convention (1999,Acta A55,543-557)'
_diffrn_orient_matrix_UB_11 0.0280254000
_diffrn_orient_matrix_UB_12 0.0222925000
_diffrn_orient_matrix_UB_13 0.0492490000
_diffrn_orient_matrix_UB_21 0.0192397000
_diffrn_orient_matrix_UB_22 0.0721152000
_diffrn_orient_matrix_UB_23 -0.0010952000
_diffrn_orient_matrix_UB_31 -0.0686809000
_diffrn_orient_matrix_UB_32 0.0132757000
_diffrn_orient_matrix_UB_33 0.0064409000
_diffrn_radiation_monochromator mirror
_diffrn_radiation_probe x-ray
_diffrn_radiation_type 'Mo K\a'
_diffrn_radiation_wavelength 0.71073
_diffrn_reflns_av_R_equivalents 0.0600
_diffrn_reflns_av_unetI/netI 0.0740
_diffrn_reflns_Laue_measured_fraction_full 0.999
_diffrn_reflns_Laue_measured_fraction_max 0.898
_diffrn_reflns_limit_h_max 14
_diffrn_reflns_limit_h_min -12
_diffrn_reflns_limit_k_max 13
_diffrn_reflns_limit_k_min -14
_diffrn_reflns_limit_l_max 22
_diffrn_reflns_limit_l_min -23
_diffrn_reflns_number 22109
_diffrn_reflns_point_group_measured_fraction_full 0.999
_diffrn_reflns_point_group_measured_fraction_max 0.898
_diffrn_reflns_theta_full 25.242
_diffrn_reflns_theta_max 32.908
_diffrn_reflns_theta_min 2.897
_diffrn_source 'Rotating-anode X-ray tube'
_diffrn_source_type 'Rigaku (Mo) X-ray Source'
_exptl_absorpt_coefficient_mu 4.057
_exptl_absorpt_correction_T_max 1.00000
_exptl_absorpt_correction_T_min 0.36618
_exptl_absorpt_correction_type multi-scan
_exptl_absorpt_process_details
;
CrysAlisPro 1.171.40.61a (Rigaku Oxford Diffraction, 2019)
Empirical absorption correction using spherical harmonics,
 implemented in SCALE3 ABSPACK scaling algorithm.
;
_exptl_crystal_colour 'clear colourless'
_exptl_crystal_colour_lustre clear
_exptl_crystal_colour_primary colourless
_exptl_crystal_density_diffrn 1.916
_exptl_crystal_description block
_exptl_crystal_F_000 760
_exptl_crystal_size_max 0.2
_exptl_crystal_size_mid 0.1
_exptl_crystal_size_min 0.05
_refine_diff_density_max 1.167
_refine_diff_density_min -1.118
_refine_diff_density_rms 0.154
_refine_ls_extinction_method none
_refine_ls_goodness_of_fit_ref 1.029
_refine_ls_hydrogen_treatment constr
_refine_ls_matrix_type full
_refine_ls_number_parameters 304
_refine_ls_number_reflns 8925
_refine_ls_number_restraints 0
_refine_ls_restrained_S_all 1.029
_refine_ls_R_factor_all 0.0593
_refine_ls_R_factor_gt 0.0420
_refine_ls_shift/su_max 0.001
_refine_ls_shift/su_mean 0.000
_refine_ls_structure_factor_coef Fsqd
_refine_ls_weighting_details 'w=1/[\s^2^(Fo^2^)+(0.0290P)^2^] where P=(Fo^2^+2Fc^2^)/3'
_refine_ls_weighting_scheme calc
_refine_ls_wR_factor_gt 0.0809
_refine_ls_wR_factor_ref 0.0882
_reflns_Friedel_coverage 0.000
_reflns_number_gt 7063
_reflns_number_total 8925
_reflns_threshold_expression 'I > 2\s(I)'
_cod_data_source_file d1dt03339e2.cif
_cod_data_source_block gecl2(aset3)2otf2
_cod_original_cell_volume 1327.35(8)
_cod_database_code 7708860
_shelx_shelxl_version_number 2017/1
_chemical_oxdiff_formula 'Ge Cl2 As2 O6 F6 S2 H30 C13'
_shelx_space_group_comment
;
The symmetry employed for this shelxl refinement is uniquely defined
by the following loop, which should always be used as a source of
symmetry information in preference to the above space-group names.
They are only intended as comments.
;
_shelx_estimated_absorpt_t_max 0.823
_shelx_estimated_absorpt_t_min 0.498
_olex2_refinement_description
;
1. Fixed Uiso
 At 1.2 times of:
  All C(H,H) groups
 At 1.5 times of:
  All C(H,H,H) groups
2.a Secondary CH2 refined with riding coordinates:
 C7(H7A,H7B), C1(H1A,H1B), C9(H9A,H9B), C3(H3A,H3B), C11(H11A,H11B), C5(H5A,H5B)
2.b Idealised Me refined as rotating group:
 C12(H12A,H12B,H12C), C2(H2A,H2B,H2C), C6(H6A,H6B,H6C), C4(H4A,H4B,H4C),
 C8(H8A,H8B,H8C), C10(H10A,H10B,H10C)
;
_olex2_submission_special_instructions 'No special instructions were received'
_oxdiff_exptl_absorpt_empirical_details
;
Empirical correction (ABSPACK) includes:
- Absorption correction using spherical harmonics
- Frame scaling
;
_oxdiff_exptl_absorpt_empirical_full_max 3.857
_oxdiff_exptl_absorpt_empirical_full_min 0.368

loop_
_space_group_symop_operation_xyz
'x, y, z'
'-x, -y, -z'

loop_
_atom_site_label
_atom_site_type_symbol
_atom_site_fract_x
_atom_site_fract_y
_atom_site_fract_z
_atom_site_U_iso_or_equiv
_atom_site_adp_type
_atom_site_occupancy
_atom_site_site_symmetry_order
_atom_site_calc_flag
_atom_site_refinement_flags_posn
_atom_site_refinement_flags_adp
_atom_site_refinement_flags_occupancy
_atom_site_disorder_assembly
_atom_site_disorder_group
As1 As 0.66705(3) 0.57721(3) 0.81861(2) 0.01029(7) Uani 1 1 d . . . . .
As2 As 0.35373(3) 0.81656(3) 0.72523(2) 0.01037(7) Uani 1 1 d . . . . .
Ge1 Ge 0.54536(3) 0.77980(3) 0.84122(2) 0.01075(7) Uani 1 1 d . . . . .
Cl2 Cl 0.70981(7) 0.97226(7) 0.88212(5) 0.01526(14) Uani 1 1 d . . . . .
Cl1 Cl 0.47552(7) 0.79613(8) 0.96832(5) 0.01677(14) Uani 1 1 d . . . . .
S1 S 0.24333(7) 0.43131(8) 0.80439(5) 0.01348(14) Uani 1 1 d . . . . .
S2 S 0.70835(7) 0.73639(8) 0.60202(5) 0.01313(14) Uani 1 1 d . . . . .
O1 O 0.33844(19) 0.5417(2) 0.78370(14) 0.0157(4) Uani 1 1 d . . . . .
F2 F 0.04100(18) 0.4483(2) 0.66869(13) 0.0267(4) Uani 1 1 d . . . . .
F6 F 0.7190(2) 1.0113(2) 0.61532(14) 0.0296(4) Uani 1 1 d . . . . .
F5 F 0.89563(19) 0.9661(2) 0.70804(13) 0.0283(4) Uani 1 1 d . . . . .
O2 O 0.63554(19) 0.7546(2) 0.67865(14) 0.0152(4) Uani 1 1 d . . . . .
F4 F 0.88815(19) 0.9224(2) 0.56104(13) 0.0267(4) Uani 1 1 d . . . . .
F3 F 0.0201(2) 0.2401(2) 0.69347(15) 0.0361(5) Uani 1 1 d . . . . .
F1 F 0.1804(2) 0.3046(2) 0.62364(14) 0.0380(5) Uani 1 1 d . . . . .
O5 O 0.6127(2) 0.7040(3) 0.51149(15) 0.0256(5) Uani 1 1 d . . . . .
O4 O 0.3116(2) 0.3151(2) 0.82239(17) 0.0255(5) Uani 1 1 d . . . . .
O3 O 0.1553(2) 0.4872(3) 0.86536(15) 0.0249(5) Uani 1 1 d . . . . .
O6 O 0.8215(2) 0.6541(2) 0.61099(16) 0.0232(5) Uani 1 1 d . . . . .
C7 C 0.3045(3) 0.6664(3) 0.60650(19) 0.0132(5) Uani 1 1 d . . . . .
H7A H 0.374770 0.683568 0.570935 0.016 Uiso 1 1 calc R U . . .
H7B H 0.309781 0.573774 0.618186 0.016 Uiso 1 1 calc R U . . .
C1 C 0.5820(3) 0.4306(3) 0.70061(19) 0.0144(5) Uani 1 1 d . . . . .
H1A H 0.507315 0.362302 0.709534 0.017 Uiso 1 1 calc R U . . .
H1B H 0.536171 0.476008 0.655785 0.017 Uiso 1 1 calc R U . . .
C9 C 0.4225(3) 1.0025(3) 0.7094(2) 0.0160(6) Uani 1 1 d . . . . .
H9A H 0.413193 1.078798 0.761946 0.019 Uiso 1 1 calc R U . . .
H9B H 0.524127 1.011073 0.709355 0.019 Uiso 1 1 calc R U . . .
C3 C 0.6577(3) 0.4897(3) 0.9180(2) 0.0153(6) Uani 1 1 d . . . . .
H3A H 0.700824 0.560755 0.978171 0.018 Uiso 1 1 calc R U . . .
H3B H 0.557611 0.455424 0.916153 0.018 Uiso 1 1 calc R U . . .
C11 C 0.1856(3) 0.8267(3) 0.7772(2) 0.0149(6) Uani 1 1 d . . . . .
H11A H 0.100292 0.807038 0.726365 0.018 Uiso 1 1 calc R U . . .
H11B H 0.175896 0.751693 0.808101 0.018 Uiso 1 1 calc R U . . .
C14 C 0.8078(3) 0.9181(3) 0.6224(2) 0.0176(6) Uani 1 1 d . . . . .
C5 C 0.8698(3) 0.6534(3) 0.8354(2) 0.0157(6) Uani 1 1 d . . . . .
H5A H 0.917031 0.575513 0.809703 0.019 Uiso 1 1 calc R U . . .
H5B H 0.878623 0.723826 0.800913 0.019 Uiso 1 1 calc R U . . .
C12 C 0.1914(3) 0.9716(3) 0.8469(2) 0.0196(6) Uani 1 1 d . . . . .
H12A H 0.200834 1.046667 0.816987 0.029 Uiso 1 1 calc R U . . .
H12B H 0.272805 0.989886 0.899125 0.029 Uiso 1 1 calc R U . . .
H12C H 0.104138 0.969803 0.868568 0.029 Uiso 1 1 calc R U . . .
C2 C 0.6898(3) 0.3486(3) 0.6600(2) 0.0184(6) Uani 1 1 d . . . . .
H2A H 0.639793 0.273812 0.603816 0.028 Uiso 1 1 calc R U . . .
H2B H 0.738353 0.306183 0.704807 0.028 Uiso 1 1 calc R U . . .
H2C H 0.759333 0.413923 0.645691 0.028 Uiso 1 1 calc R U . . .
C6 C 0.9458(3) 0.7246(3) 0.9382(2) 0.0201(6) Uani 1 1 d . . . . .
H6A H 1.045472 0.761481 0.943311 0.030 Uiso 1 1 calc R U . . .
H6B H 0.939673 0.654662 0.972221 0.030 Uiso 1 1 calc R U . . .
H6C H 0.900168 0.802622 0.963653 0.030 Uiso 1 1 calc R U . . .
C4 C 0.7384(3) 0.3633(3) 0.9067(2) 0.0194(6) Uani 1 1 d . . . . .
H4A H 0.686171 0.286217 0.852282 0.029 Uiso 1 1 calc R U . . .
H4B H 0.746648 0.329631 0.961135 0.029 Uiso 1 1 calc R U . . .
H4C H 0.833162 0.394539 0.899397 0.029 Uiso 1 1 calc R U . . .
C8 C 0.1535(3) 0.6602(3) 0.5484(2) 0.0161(6) Uani 1 1 d . . . . .
H8A H 0.134113 0.584244 0.490609 0.024 Uiso 1 1 calc R U . . .
H8B H 0.148311 0.750817 0.535254 0.024 Uiso 1 1 calc R U . . .
H8C H 0.083251 0.641483 0.582780 0.024 Uiso 1 1 calc R U . . .
C13 C 0.1149(3) 0.3501(3) 0.6913(2) 0.0193(6) Uani 1 1 d . . . . .
C10 C 0.3390(4) 1.0224(4) 0.6185(3) 0.0346(9) Uani 1 1 d . . . . .
H10A H 0.347881 0.947216 0.566172 0.052 Uiso 1 1 calc R U . . .
H10B H 0.377602 1.114695 0.612843 0.052 Uiso 1 1 calc R U . . .
H10C H 0.238883 1.017940 0.619213 0.052 Uiso 1 1 calc R U . . .

loop_
_atom_site_aniso_label
_atom_site_aniso_U_11
_atom_site_aniso_U_22
_atom_site_aniso_U_33
_atom_site_aniso_U_23
_atom_site_aniso_U_13
_atom_site_aniso_U_12
As1 0.00926(12) 0.01118(14) 0.01010(13) 0.00306(11) 0.00129(10) 0.00238(10)
As2 0.00939(12) 0.01079(14) 0.01039(13) 0.00284(11) 0.00130(10) 0.00211(10)
Ge1 0.01051(13) 0.01092(15) 0.01027(14) 0.00273(11) 0.00113(10) 0.00289(11)
Cl2 0.0147(3) 0.0122(3) 0.0156(3) 0.0014(3) 0.0014(2) -0.0001(3)
Cl1 0.0193(3) 0.0184(4) 0.0120(3) 0.0028(3) 0.0052(3) 0.0028(3)
S1 0.0117(3) 0.0140(3) 0.0144(3) 0.0051(3) 0.0014(3) 0.0022(3)
S2 0.0131(3) 0.0137(3) 0.0120(3) 0.0028(3) 0.0038(3) 0.0014(3)
O1 0.0136(9) 0.0142(10) 0.0167(10) 0.0037(9) 0.0011(8) -0.0013(8)
F2 0.0185(8) 0.0334(12) 0.0244(10) 0.0114(9) -0.0063(7) 0.0032(8)
F6 0.0350(10) 0.0201(10) 0.0432(13) 0.0171(10) 0.0149(9) 0.0143(9)
F5 0.0272(9) 0.0270(11) 0.0216(10) 0.0040(9) -0.0016(8) -0.0097(8)
O2 0.0135(9) 0.0198(11) 0.0145(10) 0.0065(9) 0.0059(8) 0.0046(8)
F4 0.0314(10) 0.0257(10) 0.0272(10) 0.0099(9) 0.0167(8) 0.0007(8)
F3 0.0256(10) 0.0246(11) 0.0471(13) 0.0101(10) -0.0033(9) -0.0148(8)
F1 0.0350(11) 0.0445(14) 0.0229(11) -0.0110(10) 0.0096(9) 0.0043(10)
O5 0.0226(11) 0.0342(14) 0.0128(11) 0.0036(10) -0.0006(9) -0.0063(10)
O4 0.0191(10) 0.0196(12) 0.0398(14) 0.0165(11) 0.0006(10) 0.0050(9)
O3 0.0210(10) 0.0379(14) 0.0179(11) 0.0069(10) 0.0089(9) 0.0085(10)
O6 0.0237(11) 0.0194(12) 0.0314(13) 0.0081(10) 0.0131(10) 0.0102(9)
C7 0.0144(12) 0.0119(13) 0.0112(13) 0.0010(11) 0.0014(10) 0.0019(11)
C1 0.0135(12) 0.0129(14) 0.0134(14) 0.0011(11) 0.0001(10) 0.0009(11)
C9 0.0176(13) 0.0118(14) 0.0183(15) 0.0056(12) 0.0024(11) 0.0021(11)
C3 0.0137(12) 0.0205(15) 0.0137(14) 0.0075(12) 0.0042(11) 0.0038(11)
C11 0.0120(12) 0.0147(14) 0.0180(14) 0.0043(12) 0.0032(11) 0.0044(11)
C14 0.0200(14) 0.0161(15) 0.0170(15) 0.0054(12) 0.0046(12) 0.0036(12)
C5 0.0094(12) 0.0174(15) 0.0182(14) 0.0050(12) 0.0004(10) 0.0005(11)
C12 0.0170(13) 0.0205(16) 0.0198(15) 0.0034(13) 0.0045(12) 0.0034(12)
C2 0.0194(14) 0.0174(15) 0.0172(15) 0.0019(12) 0.0046(12) 0.0053(12)
C6 0.0146(13) 0.0248(17) 0.0180(15) 0.0053(13) -0.0005(11) 0.0019(12)
C4 0.0226(14) 0.0179(15) 0.0213(16) 0.0108(13) 0.0044(12) 0.0073(12)
C8 0.0123(12) 0.0184(15) 0.0137(14) 0.0010(12) 0.0001(10) 0.0008(11)
C13 0.0176(14) 0.0165(15) 0.0176(15) -0.0021(12) 0.0031(12) -0.0026(12)
C10 0.044(2) 0.0206(18) 0.034(2) 0.0177(16) -0.0098(16) -0.0033(16)

loop_
_atom_type_symbol
_atom_type_description
_atom_type_scat_dispersion_real
_atom_type_scat_dispersion_imag
_atom_type_scat_source
C C 0.0033 0.0016 'International Tables Vol C Tables 4.2.6.8 and 6.1.1.4'
H H 0.0000 0.0000 'International Tables Vol C Tables 4.2.6.8 and 6.1.1.4'
As As 0.0499 2.0058 'International Tables Vol C Tables 4.2.6.8 and 6.1.1.4'
Cl Cl 0.1484 0.1585 'International Tables Vol C Tables 4.2.6.8 and 6.1.1.4'
F F 0.0171 0.0103 'International Tables Vol C Tables 4.2.6.8 and 6.1.1.4'
Ge Ge 0.1547 1.8001 'International Tables Vol C Tables 4.2.6.8 and 6.1.1.4'
O O 0.0106 0.0060 'International Tables Vol C Tables 4.2.6.8 and 6.1.1.4'
S S 0.1246 0.1234 'International Tables Vol C Tables 4.2.6.8 and 6.1.1.4'

loop_
_geom_angle_atom_site_label_1
_geom_angle_atom_site_label_2
_geom_angle_atom_site_label_3
_geom_angle
_geom_angle_site_symmetry_1
_geom_angle_site_symmetry_3
_geom_angle_publ_flag
C1 As1 Ge1 112.97(8) . . ?
C1 As1 C5 113.81(12) . . ?
C3 As1 Ge1 108.84(9) . . ?
C3 As1 C1 108.00(13) . . ?
C3 As1 C5 105.79(12) . . ?
C5 As1 Ge1 107.11(9) . . ?
C7 As2 Ge1 113.86(8) . . ?
C7 As2 C9 110.76(12) . . ?
C9 As2 Ge1 105.31(8) . . ?
C11 As2 Ge1 107.48(8) . . ?
C11 As2 C7 109.66(12) . . ?
C11 As2 C9 109.61(12) . . ?
As1 Ge1 As2 125.186(16) . . ?
As1 Ge1 O1 73.60(4) . . ?
As1 Ge1 O2 72.71(4) . . ?
As2 Ge1 O1 72.61(4) . . ?
As2 Ge1 O2 71.52(4) . . ?
Cl2 Ge1 As1 106.87(2) . . ?
Cl2 Ge1 As2 105.54(2) . . ?
Cl2 Ge1 O1 177.79(5) . . ?
Cl2 Ge1 O2 79.17(5) . . ?
Cl1 Ge1 As1 106.40(2) . . ?
Cl1 Ge1 As2 109.00(2) . . ?
Cl1 Ge1 Cl2 101.36(3) . . ?
Cl1 Ge1 O1 80.50(5) . . ?
Cl1 Ge1 O2 179.08(5) . . ?
O1 Ge1 O2 98.99(6) . . ?
O1 S1 C13 101.53(12) . . ?
O4 S1 O1 113.57(12) . . ?
O4 S1 C13 104.38(15) . . ?
O3 S1 O1 114.38(13) . . ?
O3 S1 O4 116.86(14) . . ?
O3 S1 C13 103.67(13) . . ?
O2 S2 C14 102.61(13) . . ?
O5 S2 O2 113.96(12) . . ?
O5 S2 O6 117.10(14) . . ?
O5 S2 C14 104.50(13) . . ?
O6 S2 O2 113.56(12) . . ?
O6 S2 C14 102.74(13) . . ?
S1 O1 Ge1 150.51(12) . . ?
S2 O2 Ge1 169.32(11) . . ?
As2 C7 H7A 109.1 . . ?
As2 C7 H7B 109.1 . . ?
H7A C7 H7B 107.8 . . ?
C8 C7 As2 112.62(19) . . ?
C8 C7 H7A 109.1 . . ?
C8 C7 H7B 109.1 . . ?
As1 C1 H1A 108.8 . . ?
As1 C1 H1B 108.8 . . ?
H1A C1 H1B 107.7 . . ?
C2 C1 As1 113.76(19) . . ?
C2 C1 H1A 108.8 . . ?
C2 C1 H1B 108.8 . . ?
As2 C9 H9A 109.2 . . ?
As2 C9 H9B 109.2 . . ?
H9A C9 H9B 107.9 . . ?
C10 C9 As2 112.2(2) . . ?
C10 C9 H9A 109.2 . . ?
C10 C9 H9B 109.2 . . ?
As1 C3 H3A 109.7 . . ?
As1 C3 H3B 109.7 . . ?
H3A C3 H3B 108.2 . . ?
C4 C3 As1 109.70(19) . . ?
C4 C3 H3A 109.7 . . ?
C4 C3 H3B 109.7 . . ?
As2 C11 H11A 108.8 . . ?
As2 C11 H11B 108.8 . . ?
H11A C11 H11B 107.7 . . ?
C12 C11 As2 113.92(19) . . ?
C12 C11 H11A 108.8 . . ?
C12 C11 H11B 108.8 . . ?
F6 C14 S2 111.55(19) . . ?
F6 C14 F5 107.5(2) . . ?
F5 C14 S2 110.83(19) . . ?
F4 C14 S2 111.7(2) . . ?
F4 C14 F6 107.3(2) . . ?
F4 C14 F5 107.7(2) . . ?
As1 C5 H5A 109.2 . . ?
As1 C5 H5B 109.2 . . ?
H5A C5 H5B 107.9 . . ?
C6 C5 As1 112.14(19) . . ?
C6 C5 H5A 109.2 . . ?
C6 C5 H5B 109.2 . . ?
C11 C12 H12A 109.5 . . ?
C11 C12 H12B 109.5 . . ?
C11 C12 H12C 109.5 . . ?
H12A C12 H12B 109.5 . . ?
H12A C12 H12C 109.5 . . ?
H12B C12 H12C 109.5 . . ?
C1 C2 H2A 109.5 . . ?
C1 C2 H2B 109.5 . . ?
C1 C2 H2C 109.5 . . ?
H2A C2 H2B 109.5 . . ?
H2A C2 H2C 109.5 . . ?
H2B C2 H2C 109.5 . . ?
C5 C6 H6A 109.5 . . ?
C5 C6 H6B 109.5 . . ?
C5 C6 H6C 109.5 . . ?
H6A C6 H6B 109.5 . . ?
H6A C6 H6C 109.5 . . ?
H6B C6 H6C 109.5 . . ?
C3 C4 H4A 109.5 . . ?
C3 C4 H4B 109.5 . . ?
C3 C4 H4C 109.5 . . ?
H4A C4 H4B 109.5 . . ?
H4A C4 H4C 109.5 . . ?
H4B C4 H4C 109.5 . . ?
C7 C8 H8A 109.5 . . ?
C7 C8 H8B 109.5 . . ?
C7 C8 H8C 109.5 . . ?
H8A C8 H8B 109.5 . . ?
H8A C8 H8C 109.5 . . ?
H8B C8 H8C 109.5 . . ?
F2 C13 S1 109.6(2) . . ?
F3 C13 S1 111.5(2) . . ?
F3 C13 F2 107.6(2) . . ?
F1 C13 S1 111.9(2) . . ?
F1 C13 F2 107.2(2) . . ?
F1 C13 F3 108.9(3) . . ?
C9 C10 H10A 109.5 . . ?
C9 C10 H10B 109.5 . . ?
C9 C10 H10C 109.5 . . ?
H10A C10 H10B 109.5 . . ?
H10A C10 H10C 109.5 . . ?
H10B C10 H10C 109.5 . . ?

loop_
_geom_bond_atom_site_label_1
_geom_bond_atom_site_label_2
_geom_bond_distance
_geom_bond_site_symmetry_2
_geom_bond_publ_flag
As1 Ge1 2.4048(4) . ?
As1 C1 1.934(3) . ?
As1 C3 1.930(3) . ?
As1 C5 1.938(3) . ?
As2 Ge1 2.4169(4) . ?
As2 C7 1.939(3) . ?
As2 C9 1.941(3) . ?
As2 C11 1.938(3) . ?
Ge1 Cl2 2.1602(7) . ?
Ge1 Cl1 2.1453(7) . ?
Ge1 O1 2.6848(19) . ?
Ge1 O2 2.7436(19) . ?
S1 O1 1.460(2) . ?
S1 O4 1.437(2) . ?
S1 O3 1.429(2) . ?
S1 C13 1.824(3) . ?
S2 O2 1.4598(19) . ?
S2 O5 1.430(2) . ?
S2 O6 1.437(2) . ?
S2 C14 1.822(3) . ?
F2 C13 1.336(4) . ?
F6 C14 1.332(3) . ?
F5 C14 1.335(3) . ?
F4 C14 1.330(3) . ?
F3 C13 1.328(3) . ?
F1 C13 1.321(3) . ?
C7 H7A 0.9700 . ?
C7 H7B 0.9700 . ?
C7 C8 1.527(4) . ?
C1 H1A 0.9700 . ?
C1 H1B 0.9700 . ?
C1 C2 1.518(4) . ?
C9 H9A 0.9700 . ?
C9 H9B 0.9700 . ?
C9 C10 1.528(4) . ?
C3 H3A 0.9700 . ?
C3 H3B 0.9700 . ?
C3 C4 1.528(4) . ?
C11 H11A 0.9700 . ?
C11 H11B 0.9700 . ?
C11 C12 1.520(4) . ?
C5 H5A 0.9700 . ?
C5 H5B 0.9700 . ?
C5 C6 1.524(4) . ?
C12 H12A 0.9600 . ?
C12 H12B 0.9600 . ?
C12 H12C 0.9600 . ?
C2 H2A 0.9600 . ?
C2 H2B 0.9600 . ?
C2 H2C 0.9600 . ?
C6 H6A 0.9600 . ?
C6 H6B 0.9600 . ?
C6 H6C 0.9600 . ?
C4 H4A 0.9600 . ?
C4 H4B 0.9600 . ?
C4 H4C 0.9600 . ?
C8 H8A 0.9600 . ?
C8 H8B 0.9600 . ?
C8 H8C 0.9600 . ?
C10 H10A 0.9600 . ?
C10 H10B 0.9600 . ?
C10 H10C 0.9600 . ?

loop_
_geom_torsion_atom_site_label_1
_geom_torsion_atom_site_label_2
_geom_torsion_atom_site_label_3
_geom_torsion_atom_site_label_4
_geom_torsion
_geom_torsion_site_symmetry_1
_geom_torsion_site_symmetry_2
_geom_torsion_site_symmetry_3
_geom_torsion_site_symmetry_4
_geom_torsion_publ_flag
O1 S1 C13 F2 -63.8(2) . . . . ?
O1 S1 C13 F3 177.2(2) . . . . ?
O1 S1 C13 F1 55.0(2) . . . . ?
O2 S2 C14 F6 -62.9(2) . . . . ?
O2 S2 C14 F5 56.8(2) . . . . ?
O2 S2 C14 F4 176.97(19) . . . . ?
O5 S2 O2 Ge1 160.9(6) . . . . ?
O5 S2 C14 F6 56.2(2) . . . . ?
O5 S2 C14 F5 176.04(19) . . . . ?
O5 S2 C14 F4 -63.8(2) . . . . ?
O4 S1 O1 Ge1 -82.7(3) . . . . ?
O4 S1 C13 F2 177.98(18) . . . . ?
O4 S1 C13 F3 59.0(2) . . . . ?
O4 S1 C13 F1 -63.3(2) . . . . ?
O3 S1 O1 Ge1 54.9(3) . . . . ?
O3 S1 C13 F2 55.1(2) . . . . ?
O3 S1 C13 F3 -63.9(2) . . . . ?
O3 S1 C13 F1 173.9(2) . . . . ?
O6 S2 O2 Ge1 23.3(7) . . . . ?
O6 S2 C14 F6 179.0(2) . . . . ?
O6 S2 C14 F5 -61.2(2) . . . . ?
O6 S2 C14 F4 58.9(2) . . . . ?
C14 S2 O2 Ge1 -86.8(7) . . . . ?
C13 S1 O1 Ge1 165.9(2) . . . . ?
